data_2234106
loop_
_publ_author_name
'Ha, Kwang'

_publ_section_title
;
 Bis(di-2-pyridylamine-\k^2^<i>N</i>^2^,<i>N</i>^2'^)platinum(II)
 dibromide monohydrate
;
_journal_coeditor_code BQ2347
_journal_issue 4
_journal_name_full 'Acta Crystallographica Section E'
_journal_page_first m518
_journal_paper_doi 10.1107/S1600536812013062
_journal_volume 68
_journal_year 2012
_chemical_formula_iupac '[Pt (C10 H9 N3)2] Br2, H2 O'
_chemical_formula_moiety 'C20 H18 N6 Pt, 2(Br), H2 O'
_chemical_formula_sum 'C20 H20 Br2 N6 O Pt'
_chemical_formula_weight 715.33
_chemical_name_systematic
;
Bis(di-2-pyridylamine-\k^2^<i>N</i>^2^,<i>N</i>^2'^)platinum(II) dibromide
monohydrate
;
_space_group_IT_number 2
_symmetry_cell_setting triclinic
_symmetry_space_group_name_Hall '-P 1'
_symmetry_space_group_name_H-M 'P -1'
_atom_sites_solution_hydrogens geom
_atom_sites_solution_primary direct
_atom_sites_solution_secondary difmap
_audit_creation_method SHELXL-97
_cell_angle_alpha 109.448(2)
_cell_angle_beta 104.538(2)
_cell_angle_gamma 107.980(2)
_cell_formula_units_Z 2
_cell_length_a 9.7870(9)
_cell_length_b 11.0590(10)
_cell_length_c 12.1151(12)
_cell_measurement_reflns_used 4253
_cell_measurement_temperature 200(2)
_cell_measurement_theta_max 26.02
_cell_measurement_theta_min 2.17
_cell_volume 1080.70(18)
_computing_cell_refinement 'SAINT (Bruker, 2000)'
_computing_data_collection 'SMART (Bruker, 2000)'
_computing_data_reduction 'SAINT (Bruker, 2000)'
_computing_molecular_graphics 'ORTEP-3 (Farrugia, 1997) and PLATON (Spek, 2009)'
_computing_publication_material 'SHELXL97 (Sheldrick, 2008)'
_computing_structure_refinement 'SHELXL97 (Sheldrick, 2008)'
_computing_structure_solution 'SHELXS97 (Sheldrick, 2008)'
_diffrn_ambient_temperature 200(2)
_diffrn_measured_fraction_theta_full 0.966
_diffrn_measured_fraction_theta_max 0.966
_diffrn_measurement_device_type 'Bruker SMART 1000 CCD'
_diffrn_measurement_method '\f and \w scans'
_diffrn_radiation_monochromator graphite
_diffrn_radiation_source 'fine-focus sealed tube'
_diffrn_radiation_type MoK\a
_diffrn_radiation_wavelength 0.71073
_diffrn_reflns_av_R_equivalents 0.0237
_diffrn_reflns_av_sigmaI/netI 0.0468
_diffrn_reflns_limit_h_max 12
_diffrn_reflns_limit_h_min -11
_diffrn_reflns_limit_k_max 13
_diffrn_reflns_limit_k_min -13
_diffrn_reflns_limit_l_max 11
_diffrn_reflns_limit_l_min -14
_diffrn_reflns_number 6721
_diffrn_reflns_theta_full 26.02
_diffrn_reflns_theta_max 26.02
_diffrn_reflns_theta_min 1.94
_diffrn_standards_decay_% 0
_diffrn_standards_interval_count 0
_diffrn_standards_interval_time 0
_diffrn_standards_number 0
_exptl_absorpt_coefficient_mu 10.214
_exptl_absorpt_correction_T_max 1.000000
_exptl_absorpt_correction_T_min 0.745282
_exptl_absorpt_correction_type multi-scan
_exptl_absorpt_process_details '(SADABS; Bruker, 2000)'
_exptl_crystal_colour yellow
_exptl_crystal_density_diffrn 2.198
_exptl_crystal_density_method 'not measured'
_exptl_crystal_description block
_exptl_crystal_F_000 676
_exptl_crystal_size_max 0.27
_exptl_crystal_size_mid 0.17
_exptl_crystal_size_min 0.12
_refine_diff_density_max 1.426
_refine_diff_density_min -1.208
_refine_ls_extinction_method none
_refine_ls_goodness_of_fit_ref 1.053
_refine_ls_hydrogen_treatment constr
_refine_ls_matrix_type full
_refine_ls_number_parameters 274
_refine_ls_number_reflns 4109
_refine_ls_number_restraints 0
_refine_ls_restrained_S_all 1.053
_refine_ls_R_factor_all 0.0392
_refine_ls_R_factor_gt 0.0292
_refine_ls_shift/su_max 0.000
_refine_ls_shift/su_mean 0.000
_refine_ls_structure_factor_coef Fsqd
_refine_ls_weighting_details 'calc w=1/[\s^2^(Fo^2^)+(0.0253P)^2^+0.3123P] where P=(Fo^2^+2Fc^2^)/3'
_refine_ls_weighting_scheme calc
_refine_ls_wR_factor_gt 0.0616
_refine_ls_wR_factor_ref 0.0694
_reflns_number_gt 3411
_reflns_number_total 4109
_reflns_threshold_expression I>2sigma(I)
_cod_data_source_file bq2347.cif
_cod_data_source_block global
_cod_database_code 2234106

loop_
_symmetry_equiv_pos_as_xyz
'x, y, z'
'-x, -y, -z'

loop_
_atom_site_type_symbol
_atom_site_label
_atom_site_fract_x
_atom_site_fract_y
_atom_site_fract_z
_atom_site_U_iso_or_equiv
_atom_site_adp_type
_atom_site_calc_flag
_atom_site_refinement_flags
_atom_site_occupancy
_atom_site_symmetry_multiplicity
Pt Pt1 0.0000 0.5000 0.0000 0.02139(9) Uani d S 1 2
N N1 0.1711(5) 0.4350(5) 0.0277(4) 0.0240(11) Uani d . 1 1
N N2 0.3215(5) 0.6364(5) 0.2257(5) 0.0269(11) Uani d . 1 1
H H2N 0.4183 0.7004 0.2890 0.040 Uiso d R 1 1
N N3 0.0561(5) 0.5768(5) 0.1905(4) 0.0246(11) Uani d . 1 1
C C1 0.1575(7) 0.3112(6) -0.0598(6) 0.0298(14) Uani d . 1 1
H H1 0.0581 0.2463 -0.1264 0.036 Uiso calc R 1 1
C C2 0.2805(7) 0.2766(6) -0.0557(6) 0.0312(15) Uani d . 1 1
H H2 0.2676 0.1907 -0.1194 0.037 Uiso calc R 1 1
C C3 0.4250(8) 0.3699(7) 0.0437(6) 0.0344(15) Uani d . 1 1
H H3 0.5136 0.3506 0.0470 0.041 Uiso calc R 1 1
C C4 0.4381(7) 0.4897(6) 0.1368(6) 0.0291(14) Uani d . 1 1
H H4 0.5354 0.5527 0.2067 0.035 Uiso calc R 1 1
C C5 0.3093(7) 0.5189(6) 0.1287(5) 0.0243(13) Uani d . 1 1
C C6 0.2076(7) 0.6479(6) 0.2715(5) 0.0244(13) Uani d . 1 1
C C7 0.2502(7) 0.7317(6) 0.4000(6) 0.0298(14) Uani d . 1 1
H H7 0.3575 0.7840 0.4560 0.036 Uiso calc R 1 1
C C8 0.1366(8) 0.7384(7) 0.4452(6) 0.0372(16) Uani d . 1 1
H H8 0.1643 0.7999 0.5317 0.045 Uiso calc R 1 1
C C9 -0.0200(7) 0.6543(6) 0.3636(6) 0.0329(15) Uani d . 1 1
H H9 -0.1002 0.6529 0.3946 0.039 Uiso calc R 1 1
C C10 -0.0555(7) 0.5748(6) 0.2397(6) 0.0302(14) Uani d . 1 1
H H10 -0.1621 0.5150 0.1845 0.036 Uiso calc R 1 1
Pt Pt2 1.0000 0.0000 0.0000 0.01798(9) Uani d S 1 2
N N4 1.0831(5) 0.1819(4) 0.1611(4) 0.0220(11) Uani d . 1 1
N N5 0.8237(5) 0.1494(5) 0.1336(4) 0.0235(11) Uani d . 1 1
H H5N 0.7698 0.1868 0.1763 0.035 Uiso d R 1 1
N N6 0.8306(5) 0.0536(4) -0.0701(4) 0.0203(10) Uani d . 1 1
C C11 1.2399(7) 0.2590(6) 0.2295(5) 0.0245(13) Uani d . 1 1
H H11 1.3090 0.2334 0.1944 0.029 Uiso calc R 1 1
C C12 1.3011(7) 0.3710(6) 0.3461(5) 0.0267(14) Uani d . 1 1
H H12 1.4110 0.4235 0.3918 0.032 Uiso calc R 1 1
C C13 1.1976(7) 0.4073(6) 0.3976(6) 0.0295(14) Uani d . 1 1
H H13 1.2371 0.4832 0.4803 0.035 Uiso calc R 1 1
C C14 1.0396(7) 0.3330(5) 0.3281(5) 0.0247(13) Uani d . 1 1
H H14 0.9686 0.3570 0.3617 0.030 Uiso calc R 1 1
C C15 0.9845(6) 0.2211(5) 0.2068(5) 0.0203(12) Uani d . 1 1
C C16 0.7593(6) 0.1050(5) 0.0029(5) 0.0208(12) Uani d . 1 1
C C17 0.6218(7) 0.1153(6) -0.0491(6) 0.0260(13) Uani d . 1 1
H H17 0.5704 0.1472 0.0033 0.031 Uiso calc R 1 1
C C18 0.5612(7) 0.0790(6) -0.1767(6) 0.0288(14) Uani d . 1 1
H H18 0.4653 0.0821 -0.2139 0.035 Uiso calc R 1 1
C C19 0.6406(7) 0.0379(6) -0.2507(6) 0.0272(14) Uani d . 1 1
H H19 0.6047 0.0192 -0.3378 0.033 Uiso calc R 1 1
C C20 0.7725(7) 0.0247(5) -0.1956(5) 0.0243(13) Uani d . 1 1
H H20 0.8258 -0.0057 -0.2469 0.029 Uiso calc R 1 1
Br Br1 0.31515(7) 0.15218(7) 0.57090(7) 0.04448(19) Uani d . 1 1
Br Br2 0.63618(7) 0.30058(6) 0.27528(6) 0.02942(15) Uani d . 1 1
O O1 0.9598(6) 0.0001(6) 0.3324(5) 0.0680(17) Uani d . 1 1
H H1A 0.9056 -0.0343 0.3676 0.102 Uiso d R 1 1
H H1B 1.0433 0.0410 0.3975 0.102 Uiso d R 1 1

loop_
_atom_site_aniso_label
_atom_site_aniso_U_11
_atom_site_aniso_U_22
_atom_site_aniso_U_33
_atom_site_aniso_U_12
_atom_site_aniso_U_13
_atom_site_aniso_U_23
Pt1 0.01682(16) 0.02405(17) 0.01970(17) 0.00604(13) 0.00550(13) 0.00954(14)
N1 0.020(2) 0.023(2) 0.021(3) 0.005(2) 0.006(2) 0.007(2)
N2 0.018(3) 0.024(2) 0.029(3) 0.003(2) 0.004(2) 0.010(2)
N3 0.019(3) 0.027(3) 0.022(3) 0.006(2) 0.007(2) 0.009(2)
C1 0.033(4) 0.027(3) 0.023(3) 0.008(3) 0.008(3) 0.010(3)
C2 0.037(4) 0.029(3) 0.026(3) 0.015(3) 0.013(3) 0.009(3)
C3 0.039(4) 0.041(4) 0.035(4) 0.025(3) 0.019(3) 0.020(3)
C4 0.028(3) 0.037(3) 0.024(3) 0.016(3) 0.008(3) 0.015(3)
C5 0.024(3) 0.024(3) 0.020(3) 0.008(2) 0.007(2) 0.008(3)
C6 0.028(3) 0.020(3) 0.025(3) 0.011(2) 0.009(3) 0.011(3)
C7 0.028(3) 0.025(3) 0.023(3) 0.002(3) 0.005(3) 0.008(3)
C8 0.054(5) 0.036(4) 0.025(3) 0.022(3) 0.017(3) 0.014(3)
C9 0.031(4) 0.043(4) 0.031(3) 0.016(3) 0.016(3) 0.021(3)
C10 0.026(3) 0.036(3) 0.029(3) 0.013(3) 0.011(3) 0.015(3)
Pt2 0.01701(16) 0.01930(16) 0.01565(16) 0.00789(12) 0.00733(12) 0.00487(13)
N4 0.028(3) 0.014(2) 0.023(3) 0.009(2) 0.009(2) 0.006(2)
N5 0.026(3) 0.031(3) 0.014(2) 0.018(2) 0.011(2) 0.003(2)
N6 0.024(3) 0.015(2) 0.018(2) 0.0069(19) 0.009(2) 0.003(2)
C11 0.028(3) 0.024(3) 0.026(3) 0.011(3) 0.016(3) 0.012(3)
C12 0.020(3) 0.024(3) 0.021(3) 0.003(2) 0.003(3) 0.004(3)
C13 0.036(4) 0.025(3) 0.019(3) 0.011(3) 0.009(3) 0.003(3)
C14 0.035(3) 0.023(3) 0.023(3) 0.017(3) 0.015(3) 0.009(3)
C15 0.022(3) 0.020(3) 0.020(3) 0.011(2) 0.009(2) 0.007(2)
C16 0.021(3) 0.016(3) 0.019(3) 0.009(2) 0.006(2) 0.002(2)
C17 0.031(3) 0.021(3) 0.027(3) 0.013(3) 0.015(3) 0.008(3)
C18 0.026(3) 0.030(3) 0.026(3) 0.015(3) 0.005(3) 0.010(3)
C19 0.032(3) 0.025(3) 0.024(3) 0.011(3) 0.008(3) 0.013(3)
C20 0.030(3) 0.019(3) 0.021(3) 0.009(2) 0.012(3) 0.006(3)
Br1 0.0234(3) 0.0497(4) 0.0373(4) 0.0048(3) 0.0039(3) 0.0099(3)
Br2 0.0253(3) 0.0343(3) 0.0247(3) 0.0157(3) 0.0101(3) 0.0058(3)
O1 0.051(4) 0.093(4) 0.036(3) 0.007(3) 0.009(3) 0.032(3)

loop_
_atom_type_symbol
_atom_type_description
_atom_type_scat_dispersion_real
_atom_type_scat_dispersion_imag
_atom_type_scat_source
C C 0.0033 0.0016 'International Tables Vol C Tables 4.2.6.8 and 6.1.1.4'
H H 0.0000 0.0000 'International Tables Vol C Tables 4.2.6.8 and 6.1.1.4'
Br Br -0.2901 2.4595 'International Tables Vol C Tables 4.2.6.8 and 6.1.1.4'
N N 0.0061 0.0033 'International Tables Vol C Tables 4.2.6.8 and 6.1.1.4'
Pt Pt -1.7033 8.3905 'International Tables Vol C Tables 4.2.6.8 and 6.1.1.4'
O O 0.0106 0.0060 'International Tables Vol C Tables 4.2.6.8 and 6.1.1.4'

loop_
_geom_angle_atom_site_label_1
_geom_angle_atom_site_label_2
_geom_angle_atom_site_label_3
_geom_angle_site_symmetry_1
_geom_angle_site_symmetry_3
_geom_angle
_geom_angle_publ_flag
N1 Pt1 N1 2_565 . 180.0000(10) ?
N1 Pt1 N3 2_565 2_565 87.10(19) ?
N1 Pt1 N3 . 2_565 92.90(19) ?
N1 Pt1 N3 2_565 . 92.90(19) ?
N1 Pt1 N3 . . 87.10(19) y
N3 Pt1 N3 2_565 . 180.00(11) ?
C5 N1 C1 . . 117.5(5) ?
C5 N1 Pt1 . . 120.7(4) ?
C1 N1 Pt1 . . 121.6(4) ?
C5 N2 C6 . . 127.0(5) ?
C5 N2 H2N . . 119.1 ?
C6 N2 H2N . . 109.0 ?
C6 N3 C10 . . 118.5(5) ?
C6 N3 Pt1 . . 119.5(4) ?
C10 N3 Pt1 . . 121.4(4) ?
C2 C1 N1 . . 122.9(5) ?
C2 C1 H1 . . 118.5 ?
N1 C1 H1 . . 118.5 ?
C1 C2 C3 . . 118.5(6) ?
C1 C2 H2 . . 120.7 ?
C3 C2 H2 . . 120.7 ?
C4 C3 C2 . . 119.3(6) ?
C4 C3 H3 . . 120.4 ?
C2 C3 H3 . . 120.4 ?
C3 C4 C5 . . 119.8(6) ?
C3 C4 H4 . . 120.1 ?
C5 C4 H4 . . 120.1 ?
N1 C5 N2 . . 118.9(5) ?
N1 C5 C4 . . 121.6(5) ?
N2 C5 C4 . . 119.5(5) ?
N3 C6 N2 . . 119.4(5) ?
N3 C6 C7 . . 120.7(6) ?
N2 C6 C7 . . 119.9(5) ?
C8 C7 C6 . . 119.5(6) ?
C8 C7 H7 . . 120.3 ?
C6 C7 H7 . . 120.3 ?
C7 C8 C9 . . 119.5(6) ?
C7 C8 H8 . . 120.2 ?
C9 C8 H8 . . 120.2 ?
C10 C9 C8 . . 118.7(6) ?
C10 C9 H9 . . 120.7 ?
C8 C9 H9 . . 120.7 ?
C9 C10 N3 . . 122.5(6) ?
C9 C10 H10 . . 118.7 ?
N3 C10 H10 . . 118.7 ?
N6 Pt2 N6 . 2_755 180.0(2) ?
N6 Pt2 N4 . 2_755 93.35(17) ?
N6 Pt2 N4 2_755 2_755 86.65(17) ?
N6 Pt2 N4 . . 86.65(17) y
N6 Pt2 N4 2_755 . 93.35(17) ?
N4 Pt2 N4 2_755 . 180.0(3) ?
C15 N4 C11 . . 119.4(5) ?
C15 N4 Pt2 . . 120.3(4) ?
C11 N4 Pt2 . . 120.2(4) ?
C16 N5 C15 . . 123.2(5) ?
C16 N5 H5N . . 113.7 ?
C15 N5 H5N . . 111.0 ?
C16 N6 C20 . . 117.8(5) ?
C16 N6 Pt2 . . 120.3(4) ?
C20 N6 Pt2 . . 121.6(4) ?
C12 C11 N4 . . 122.4(5) ?
C12 C11 H11 . . 118.8 ?
N4 C11 H11 . . 118.8 ?
C11 C12 C13 . . 118.3(5) ?
C11 C12 H12 . . 120.9 ?
C13 C12 H12 . . 120.9 ?
C14 C13 C12 . . 119.8(5) ?
C14 C13 H13 . . 120.1 ?
C12 C13 H13 . . 120.1 ?
C13 C14 C15 . . 118.9(5) ?
C13 C14 H14 . . 120.5 ?
C15 C14 H14 . . 120.5 ?
N4 C15 N5 . . 120.0(5) ?
N4 C15 C14 . . 121.0(5) ?
N5 C15 C14 . . 118.9(5) ?
N6 C16 N5 . . 119.7(5) ?
N6 C16 C17 . . 121.6(5) ?
N5 C16 C17 . . 118.7(5) ?
C18 C17 C16 . . 119.5(6) ?
C18 C17 H17 . . 120.3 ?
C16 C17 H17 . . 120.3 ?
C17 C18 C19 . . 119.5(5) ?
C17 C18 H18 . . 120.2 ?
C19 C18 H18 . . 120.2 ?
C20 C19 C18 . . 118.5(6) ?
C20 C19 H19 . . 120.8 ?
C18 C19 H19 . . 120.8 ?
N6 C20 C19 . . 122.8(6) ?
N6 C20 H20 . . 118.6 ?
C19 C20 H20 . . 118.6 ?
H1A O1 H1B . . 93.7 ?

loop_
_geom_bond_atom_site_label_1
_geom_bond_atom_site_label_2
_geom_bond_site_symmetry_2
_geom_bond_distance
_geom_bond_publ_flag
Pt1 N1 2_565 2.013(5) ?
Pt1 N1 . 2.013(5) y
Pt1 N3 2_565 2.030(5) ?
Pt1 N3 . 2.030(5) y
N1 C5 . 1.351(7) ?
N1 C1 . 1.366(7) ?
N2 C5 . 1.379(7) ?
N2 C6 . 1.384(7) ?
N2 H2N . 0.9200 ?
N3 C6 . 1.348(7) ?
N3 C10 . 1.367(8) ?
C1 C2 . 1.366(8) ?
C1 H1 . 0.9500 ?
C2 C3 . 1.389(8) ?
C2 H2 . 0.9500 ?
C3 C4 . 1.368(8) ?
C3 H3 . 0.9500 ?
C4 C5 . 1.384(8) ?
C4 H4 . 0.9500 ?
C6 C7 . 1.390(8) ?
C7 C8 . 1.369(9) ?
C7 H7 . 0.9500 ?
C8 C9 . 1.392(9) ?
C8 H8 . 0.9500 ?
C9 C10 . 1.348(8) ?
C9 H9 . 0.9500 ?
C10 H10 . 0.9500 ?
Pt2 N6 . 2.014(4) y
Pt2 N6 2_755 2.014(4) ?
Pt2 N4 2_755 2.024(4) ?
Pt2 N4 . 2.024(4) y
N4 C15 . 1.339(7) ?
N4 C11 . 1.361(7) ?
N5 C16 . 1.391(7) ?
N5 C15 . 1.397(7) ?
N5 H5N . 0.9200 ?
N6 C16 . 1.346(7) ?
N6 C20 . 1.367(7) ?
C11 C12 . 1.356(7) ?
C11 H11 . 0.9500 ?
C12 C13 . 1.406(8) ?
C12 H12 . 0.9500 ?
C13 C14 . 1.370(8) ?
C13 H13 . 0.9500 ?
C14 C15 . 1.401(7) ?
C14 H14 . 0.9500 ?
C16 C17 . 1.392(7) ?
C17 C18 . 1.372(8) ?
C17 H17 . 0.9500 ?
C18 C19 . 1.383(8) ?
C18 H18 . 0.9500 ?
C19 C20 . 1.371(8) ?
C19 H19 . 0.9500 ?
C20 H20 . 0.9500 ?
O1 H1A . 0.8400 ?
O1 H1B . 0.8400 ?

loop_
_geom_hbond_atom_site_label_D
_geom_hbond_atom_site_label_H
_geom_hbond_atom_site_label_A
_geom_hbond_site_symmetry_A
_geom_hbond_distance_DH
_geom_hbond_distance_HA
_geom_hbond_distance_DA
_geom_hbond_angle_DHA
O1 H1A Br1 2_656 0.84 2.58 3.399(6) 166.4
O1 H1B Br1 1_655 0.84 2.54 3.374(5) 171.1
N2 H2N Br1 2_666 0.92 2.38 3.289(4) 170.6
N5 H5N Br2 . 0.92 2.35 3.267(4) 173.5
C2 H2 O1 2_655 0.95 2.58 3.302(8) 133.0
C11 H11 Br2 1_655 0.95 2.87 3.635(6) 138.4
C13 H13 Br2 2_766 0.95 2.76 3.712(6) 177.1
C20 H20 O1 2_755 0.95 2.56 3.464(8) 160.1

loop_
_geom_torsion_atom_site_label_1
_geom_torsion_atom_site_label_2
_geom_torsion_atom_site_label_3
_geom_torsion_atom_site_label_4
_geom_torsion_site_symmetry_1
_geom_torsion
N3 Pt1 N1 C5 2_565 138.4(5)
N3 Pt1 N1 C5 . -41.6(5)
N3 Pt1 N1 C1 2_565 -35.8(5)
N3 Pt1 N1 C1 . 144.2(5)
N1 Pt1 N3 C6 2_565 -136.6(4)
N1 Pt1 N3 C6 . 43.4(4)
N1 Pt1 N3 C10 2_565 34.7(5)
N1 Pt1 N3 C10 . -145.3(5)
C5 N1 C1 C2 . -6.6(9)
Pt1 N1 C1 C2 . 167.8(5)
N1 C1 C2 C3 . 1.7(10)
C1 C2 C3 C4 . 2.7(9)
C2 C3 C4 C5 . -2.1(9)
C1 N1 C5 N2 . -172.9(5)
Pt1 N1 C5 N2 . 12.7(7)
C1 N1 C5 C4 . 7.2(8)
Pt1 N1 C5 C4 . -167.2(5)
C6 N2 C5 N1 . 36.1(8)
C6 N2 C5 C4 . -144.0(6)
C3 C4 C5 N1 . -3.0(9)
C3 C4 C5 N2 . 177.1(6)
C10 N3 C6 N2 . 171.8(5)
Pt1 N3 C6 N2 . -16.6(7)
C10 N3 C6 C7 . -8.0(8)
Pt1 N3 C6 C7 . 163.6(4)
C5 N2 C6 N3 . -33.6(8)
C5 N2 C6 C7 . 146.2(6)
N3 C6 C7 C8 . 2.1(9)
N2 C6 C7 C8 . -177.7(5)
C6 C7 C8 C9 . 4.0(9)
C7 C8 C9 C10 . -4.1(9)
C8 C9 C10 N3 . -2.0(10)
C6 N3 C10 C9 . 8.0(9)
Pt1 N3 C10 C9 . -163.3(5)
N6 Pt2 N4 C15 . 41.4(4)
N6 Pt2 N4 C15 2_755 -138.6(4)
N6 Pt2 N4 C11 . -144.2(4)
N6 Pt2 N4 C11 2_755 35.8(4)
N4 Pt2 N6 C16 2_755 136.8(4)
N4 Pt2 N6 C16 . -43.2(4)
N4 Pt2 N6 C20 2_755 -35.8(4)
N4 Pt2 N6 C20 . 144.2(4)
C15 N4 C11 C12 . 3.2(8)
Pt2 N4 C11 C12 . -171.2(4)
N4 C11 C12 C13 . 0.4(9)
C11 C12 C13 C14 . -2.2(9)
C12 C13 C14 C15 . 0.4(9)
C11 N4 C15 N5 . 175.4(5)
Pt2 N4 C15 N5 . -10.2(7)
C11 N4 C15 C14 . -5.1(8)
Pt2 N4 C15 C14 . 169.4(4)
C16 N5 C15 N4 . -40.2(7)
C16 N5 C15 C14 . 140.2(5)
C13 C14 C15 N4 . 3.3(8)
C13 C14 C15 N5 . -177.2(5)
C20 N6 C16 N5 . -173.5(5)
Pt2 N6 C16 N5 . 13.6(7)
C20 N6 C16 C17 . 6.4(8)
Pt2 N6 C16 C17 . -166.5(4)
C15 N5 C16 N6 . 38.2(7)
C15 N5 C16 C17 . -141.6(5)
N6 C16 C17 C18 . -3.3(9)
N5 C16 C17 C18 . 176.6(5)
C16 C17 C18 C19 . -2.4(9)
C17 C18 C19 C20 . 4.7(9)
C16 N6 C20 C19 . -4.0(8)
Pt2 N6 C20 C19 . 168.8(4)
C18 C19 C20 N6 . -1.5(9)
